data_7046018
loop_
_publ_author_name
'Zhang, Ming-Xing'
'Zhang, Jing'
'Yin, Jun'
'Hartl, Franti\<sek'
'Liu, Sheng Hua'

_publ_section_title
;
 Anodic electrochemistry of mono- and dinuclear aminophenylferrocene and
 diphenylaminoferrocene complexes.
;
_journal_issue 17
_journal_name_full 'Dalton transactions (Cambridge, England : 2003)'
_journal_page_first 6112
_journal_page_last 6123
_journal_paper_doi 10.1039/c8dt00584b
_journal_volume 47
_journal_year 2018
_chemical_formula_sum 'C24 H23 Fe N O2'
_chemical_formula_weight 413.28
_space_group_IT_number 14
_space_group_name_Hall '-P 2ybc'
_space_group_name_H-M_alt 'P 1 21/c 1'
_symmetry_cell_setting monoclinic
_symmetry_space_group_name_Hall '-P 2ybc'
_symmetry_space_group_name_H-M 'P 1 21/c 1'
_atom_sites_solution_hydrogens geom
_atom_sites_solution_primary direct
_atom_sites_solution_secondary difmap
_audit_creation_method SHELXL-97
_audit_update_record
;
2018-02-06 deposited with the CCDC.
2018-04-10 downloaded from the CCDC.
;
_cell_angle_alpha 90.00
_cell_angle_beta 92.595(2)
_cell_angle_gamma 90.00
_cell_formula_units_Z 8
_cell_length_a 17.7696(18)
_cell_length_b 9.6825(10)
_cell_length_c 22.947(2)
_cell_measurement_reflns_used 4415
_cell_measurement_temperature 296(2)
_cell_measurement_theta_max 25.92
_cell_measurement_theta_min 2.28
_cell_volume 3944.1(7)
_computing_cell_refinement 'Bruker SAINT'
_computing_data_collection 'Bruker APEX2'
_computing_data_reduction 'Bruker SAINT'
_computing_molecular_graphics 'Bruker SHELXTL'
_computing_publication_material 'Bruker SHELXTL'
_computing_structure_refinement 'SHELXL-97 (Sheldrick, 1997)'
_computing_structure_solution 'SHELXS-97 (Sheldrick, 1990)'
_diffrn_ambient_temperature 296(2)
_diffrn_measured_fraction_theta_full 0.996
_diffrn_measured_fraction_theta_max 0.996
_diffrn_measurement_device_type 'Bruker APEX-II CCD'
_diffrn_measurement_method '\f and \w scans'
_diffrn_radiation_monochromator graphite
_diffrn_radiation_source 'fine-focus sealed tube'
_diffrn_radiation_type MoK\a
_diffrn_radiation_wavelength 0.71073
_diffrn_reflns_av_R_equivalents 0.0562
_diffrn_reflns_av_sigmaI/netI 0.0566
_diffrn_reflns_limit_h_max 23
_diffrn_reflns_limit_h_min -23
_diffrn_reflns_limit_k_max 12
_diffrn_reflns_limit_k_min -12
_diffrn_reflns_limit_l_max 29
_diffrn_reflns_limit_l_min -29
_diffrn_reflns_number 32836
_diffrn_reflns_theta_full 27.45
_diffrn_reflns_theta_max 27.45
_diffrn_reflns_theta_min 1.78
_diffrn_standards_number 0
_exptl_absorpt_coefficient_mu 0.784
_exptl_absorpt_correction_T_max 0.9257
_exptl_absorpt_correction_T_min 0.9118
_exptl_absorpt_correction_type none
_exptl_crystal_colour yellow
_exptl_crystal_density_diffrn 1.392
_exptl_crystal_density_meas 1.392
_exptl_crystal_density_method 'not measured'
_exptl_crystal_description block
_exptl_crystal_F_000 1728
_exptl_crystal_size_max 0.12
_exptl_crystal_size_mid 0.10
_exptl_crystal_size_min 0.10
_refine_diff_density_max 0.279
_refine_diff_density_min -0.336
_refine_diff_density_rms 0.057
_refine_ls_extinction_coef 0.00029(17)
_refine_ls_extinction_expression Fc^*^=kFc[1+0.001xFc^2^\l^3^/sin(2\q)]^-1/4^
_refine_ls_extinction_method SHELXL
_refine_ls_goodness_of_fit_ref 0.997
_refine_ls_hydrogen_treatment mixed
_refine_ls_matrix_type full
_refine_ls_number_parameters 510
_refine_ls_number_reflns 8967
_refine_ls_number_restraints 0
_refine_ls_restrained_S_all 0.997
_refine_ls_R_factor_all 0.0826
_refine_ls_R_factor_gt 0.0443
_refine_ls_shift/su_max 0.001
_refine_ls_shift/su_mean 0.000
_refine_ls_structure_factor_coef Fsqd
_refine_ls_weighting_details 'calc w=1/[\s^2^(Fo^2^)+(0.0631P)^2^+0.0000P] where P=(Fo^2^+2Fc^2^)/3'
_refine_ls_weighting_scheme calc
_refine_ls_wR_factor_gt 0.1093
_refine_ls_wR_factor_ref 0.1266
_reflns_number_gt 5704
_reflns_number_total 8967
_reflns_threshold_expression >2sigma(I)
_cod_data_source_file c8dt00584b2.cif
_cod_data_source_block mo_161013c_0m
_cod_depositor_comments
;
The following automatic conversions were performed:

'_symmetry_cell_setting' value 'Monoclinic' changed to 'monoclinic'
according to
/home/data/users/saulius/crontab/automatic-downloads/rss-feeds/RSC/lib/dictionaries/cif_core.dic
dictionary named 'cif_core.dic' version 2.4.2 from 2011-04-26.

Automatic conversion script
Id: cif_fix_values 4973 2017-02-22 13:04:09Z antanas 

 Adding full bibliography for 7046018.cif.
;
_cod_original_sg_symbol_H-M P2(1)/c
_cod_database_code 7046018

loop_
_symmetry_equiv_pos_as_xyz
'x, y, z'
'-x, y+1/2, -z+1/2'
'-x, -y, -z'
'x, -y-1/2, z-1/2'

loop_
_atom_site_label
_atom_site_type_symbol
_atom_site_fract_x
_atom_site_fract_y
_atom_site_fract_z
_atom_site_U_iso_or_equiv
_atom_site_adp_type
_atom_site_occupancy
_atom_site_symmetry_multiplicity
_atom_site_calc_flag
_atom_site_refinement_flags
Fe1 Fe 1.01603(2) 0.67767(4) 0.103857(16) 0.03874(12) Uani 1 1 d .
N1 N 0.93977(12) 0.4277(2) 0.16828(9) 0.0394(5) Uani 1 1 d .
O2 O 0.80341(11) 0.5936(2) 0.37192(8) 0.0555(5) Uani 1 1 d .
C18 C 0.90607(14) 0.4786(2) 0.21922(11) 0.0379(6) Uani 1 1 d .
C1 C 1.00348(14) 0.4876(2) 0.14377(11) 0.0389(6) Uani 1 1 d .
C7 C 0.92667(17) 0.7592(3) 0.05668(13) 0.0496(7) Uani 1 1 d .
H7 H 0.8896 0.7070 0.0326 0.060 Uiso 1 1 calc R
C11 C 0.89294(14) 0.3487(2) 0.12781(11) 0.0365(6) Uani 1 1 d .
O1 O 0.77585(13) 0.1226(2) 0.00094(10) 0.0730(7) Uani 1 1 d .
C19 C 0.85316(16) 0.3961(3) 0.24572(11) 0.0436(6) Uani 1 1 d .
H19 H 0.8401 0.3111 0.2293 0.052 Uiso 1 1 calc R
C2 C 1.02030(15) 0.4731(2) 0.08408(12) 0.0431(6) Uani 1 1 d .
H2 H 0.9889 0.4258 0.0540 0.052 Uiso 1 1 calc R
C21 C 0.83805(15) 0.5635(3) 0.32115(11) 0.0428(6) Uani 1 1 d .
C9 C 1.03132(18) 0.8814(3) 0.08534(15) 0.0590(8) Uani 1 1 d .
H9 H 1.0799 0.9293 0.0849 0.071 Uiso 1 1 calc R
C10 C 0.98638(19) 0.8669(3) 0.13398(13) 0.0557(8) Uani 1 1 d .
H10 H 0.9979 0.9034 0.1732 0.067 Uiso 1 1 calc R
C13 C 0.87076(16) 0.1399(3) 0.07365(12) 0.0471(7) Uani 1 1 d .
H13 H 0.8833 0.0488 0.0657 0.057 Uiso 1 1 calc R
C20 C 0.81998(16) 0.4376(3) 0.29546(11) 0.0454(7) Uani 1 1 d .
H20 H 0.7848 0.3805 0.3122 0.055 Uiso 1 1 calc R
C12 C 0.91116(15) 0.2130(3) 0.11591(12) 0.0420(6) Uani 1 1 d .
H12 H 0.9510 0.1708 0.1366 0.050 Uiso 1 1 calc R
C22 C 0.88980(16) 0.6473(3) 0.29511(11) 0.0437(6) Uani 1 1 d .
H22 H 0.9027 0.7321 0.3118 0.052 Uiso 1 1 calc R
C8 C 0.99456(18) 0.8153(3) 0.03765(13) 0.0545(8) Uani 1 1 d .
H8 H 1.0129 0.8089 -0.0019 0.065 Uiso 1 1 calc R
C16 C 0.83331(15) 0.4095(3) 0.09792(12) 0.0458(7) Uani 1 1 d .
H16 H 0.8203 0.5001 0.1064 0.055 Uiso 1 1 calc R
C15 C 0.79214(16) 0.3372(3) 0.05510(13) 0.0500(7) Uani 1 1 d .
H15 H 0.7519 0.3791 0.0347 0.060 Uiso 1 1 calc R
C4 C 1.11719(15) 0.5928(3) 0.12926(14) 0.0546(8) Uani 1 1 d .
H4 H 1.1646 0.6432 0.1362 0.066 Uiso 1 1 calc R
C23 C 0.92256(15) 0.6058(3) 0.24443(11) 0.0418(6) Uani 1 1 d .
H23 H 0.9563 0.6644 0.2269 0.050 Uiso 1 1 calc R
C14 C 0.81156(16) 0.2026(3) 0.04311(12) 0.0471(7) Uani 1 1 d .
C5 C 1.06366(15) 0.5634(3) 0.17172(13) 0.0472(7) Uani 1 1 d .
H5 H 1.0673 0.5909 0.2129 0.057 Uiso 1 1 calc R
C24 C 0.83665(19) 0.6980(4) 0.40815(14) 0.0705(10) Uani 1 1 d .
H24A H 0.8894 0.6795 0.4145 0.106 Uiso 1 1 calc R
H24B H 0.8129 0.6990 0.4449 0.106 Uiso 1 1 calc R
H24C H 0.8301 0.7863 0.3895 0.106 Uiso 1 1 calc R
C6 C 0.92129(17) 0.7911(3) 0.11599(13) 0.0506(7) Uani 1 1 d .
H6 H 0.8798 0.7655 0.1406 0.061 Uiso 1 1 calc R
C3 C 1.09066(16) 0.5369(3) 0.07566(14) 0.0531(7) Uani 1 1 d .
H3 H 1.1165 0.5410 0.0389 0.064 Uiso 1 1 calc R
C17 C 0.7308(2) 0.1920(5) -0.04177(17) 0.0909(13) Uani 1 1 d .
H17A H 0.6866 0.2277 -0.0244 0.136 Uiso 1 1 calc R
H17B H 0.7161 0.1288 -0.0724 0.136 Uiso 1 1 calc R
H17C H 0.7589 0.2668 -0.0575 0.136 Uiso 1 1 calc R
Fe2 Fe 0.48885(2) 0.59514(4) 0.367879(17) 0.04489(13) Uani 1 1 d .
O3 O 0.73607(13) 1.1160(2) 0.24458(10) 0.0668(6) Uani 1 1 d .
N2 N 0.57569(13) 0.8645(3) 0.41901(10) 0.0521(6) Uani 1 1 d .
C45 C 0.68078(16) 0.8180(3) 0.58570(12) 0.0470(7) Uani 1 1 d .
C35 C 0.61799(16) 0.9269(3) 0.37418(12) 0.0453(7) Uani 1 1 d .
O4 O 0.71744(13) 0.7961(2) 0.63910(9) 0.0681(6) Uani 1 1 d .
C25 C 0.51033(16) 0.7930(3) 0.40373(12) 0.0435(6) Uani 1 1 d .
C38 C 0.69874(16) 1.0483(3) 0.28741(12) 0.0488(7) Uani 1 1 d .
C26 C 0.46876(17) 0.7080(3) 0.44115(13) 0.0546(8) Uani 1 1 d .
H26 H 0.4837 0.6826 0.4814 0.065 Uiso 1 1 calc R
C42 C 0.61200(15) 0.8454(3) 0.47562(12) 0.0451(6) Uani 1 1 d .
C30 C 0.5873(2) 0.4969(3) 0.35096(18) 0.0700(10) Uani 1 1 d .
H30 H 0.6379 0.5362 0.3567 0.084 Uiso 1 1 calc R
C29 C 0.46952(16) 0.7986(3) 0.34891(13) 0.0513(7) Uani 1 1 d .
H29 H 0.4854 0.8472 0.3141 0.062 Uiso 1 1 calc R
C46 C 0.63533(17) 0.9290(3) 0.57347(13) 0.0543(8) Uani 1 1 d .
H46 H 0.6272 0.9950 0.6019 0.065 Uiso 1 1 calc R
C47 C 0.60141(16) 0.9420(3) 0.51803(13) 0.0517(7) Uani 1 1 d .
H47 H 0.5708 1.0180 0.5095 0.062 Uiso 1 1 calc R
C36 C 0.66954(18) 0.8530(3) 0.34465(14) 0.0611(8) Uani 1 1 d .
H36 H 0.6777 0.7606 0.3541 0.073 Uiso 1 1 calc R
C40 C 0.6079(2) 1.0635(3) 0.36005(14) 0.0648(9) Uani 1 1 d .
H40 H 0.5736 1.1160 0.3800 0.078 Uiso 1 1 calc R
C37 C 0.70980(18) 0.9123(3) 0.30112(15) 0.0612(8) Uani 1 1 d .
H37 H 0.7443 0.8600 0.2812 0.073 Uiso 1 1 calc R
C44 C 0.69259(18) 0.7194(3) 0.54355(13) 0.0570(8) Uani 1 1 d .
H44 H 0.7238 0.6442 0.5520 0.068 Uiso 1 1 calc R
C39 C 0.6480(2) 1.1242(3) 0.31671(15) 0.0685(9) Uani 1 1 d .
H39 H 0.6404 1.2168 0.3075 0.082 Uiso 1 1 calc R
C27 C 0.40075(17) 0.6695(3) 0.41048(15) 0.0634(9) Uani 1 1 d .
H27 H 0.3600 0.6146 0.4261 0.076 Uiso 1 1 calc R
C28 C 0.40151(17) 0.7263(3) 0.35383(16) 0.0620(9) Uani 1 1 d .
H28 H 0.3614 0.7174 0.3233 0.074 Uiso 1 1 calc R
C41 C 0.7721(2) 1.0353(4) 0.20396(17) 0.0913(13) Uani 1 1 d .
H41A H 0.8167 0.9953 0.2220 0.137 Uiso 1 1 calc R
H41B H 0.7856 1.0920 0.1717 0.137 Uiso 1 1 calc R
H41C H 0.7388 0.9632 0.1902 0.137 Uiso 1 1 calc R
C43 C 0.65776(18) 0.7332(3) 0.48905(13) 0.0564(8) Uani 1 1 d .
H43 H 0.6651 0.6662 0.4609 0.068 Uiso 1 1 calc R
C31 C 0.5499(2) 0.4253(4) 0.39133(19) 0.0820(11) Uani 1 1 d .
H31 H 0.5693 0.4037 0.4309 0.098 Uiso 1 1 calc R
C48 C 0.6988(2) 0.8831(4) 0.68602(15) 0.0908(13) Uani 1 1 d .
H48A H 0.7091 0.9774 0.6762 0.136 Uiso 1 1 calc R
H48B H 0.7283 0.8576 0.7204 0.136 Uiso 1 1 calc R
H48C H 0.6462 0.8731 0.6932 0.136 Uiso 1 1 calc R
C32 C 0.4809(3) 0.3872(4) 0.3677(3) 0.1011(16) Uani 1 1 d .
H32 H 0.4430 0.3330 0.3875 0.121 Uiso 1 1 calc R
C34 C 0.5419(3) 0.5077(4) 0.30071(18) 0.0865(13) Uani 1 1 d .
H34 H 0.5550 0.5538 0.2645 0.104 Uiso 1 1 calc R
C33 C 0.4735(3) 0.4373(5) 0.3105(3) 0.1060(18) Uani 1 1 d .
H33 H 0.4309 0.4236 0.2825 0.127 Uiso 1 1 calc R

loop_
_atom_site_aniso_label
_atom_site_aniso_U_11
_atom_site_aniso_U_22
_atom_site_aniso_U_33
_atom_site_aniso_U_23
_atom_site_aniso_U_13
_atom_site_aniso_U_12
Fe1 0.0401(2) 0.03263(19) 0.0431(2) 0.00005(16) -0.00223(17) -0.00359(16)
N1 0.0437(12) 0.0364(11) 0.0379(12) 0.0001(9) 0.0008(10) -0.0087(9)
O2 0.0623(13) 0.0626(13) 0.0421(11) -0.0103(10) 0.0065(10) -0.0058(10)
C18 0.0462(15) 0.0338(13) 0.0330(13) 0.0051(10) -0.0078(12) -0.0012(11)
C1 0.0376(14) 0.0332(13) 0.0453(16) 0.0013(11) -0.0036(12) 0.0007(11)
C7 0.0583(18) 0.0418(15) 0.0472(17) 0.0030(13) -0.0150(14) -0.0018(13)
C11 0.0383(14) 0.0342(13) 0.0370(14) -0.0032(10) 0.0014(11) -0.0054(11)
O1 0.0757(16) 0.0786(16) 0.0633(15) -0.0233(12) -0.0123(13) -0.0192(13)
C19 0.0584(17) 0.0342(13) 0.0377(15) -0.0007(11) -0.0028(13) -0.0073(12)
C2 0.0440(15) 0.0337(13) 0.0518(16) -0.0015(12) 0.0053(13) 0.0004(12)
C21 0.0455(16) 0.0464(15) 0.0354(14) 0.0007(12) -0.0083(12) 0.0034(12)
C9 0.062(2) 0.0382(15) 0.076(2) 0.0076(15) -0.0023(18) -0.0111(14)
C10 0.083(2) 0.0365(14) 0.0465(17) -0.0045(13) -0.0134(16) 0.0100(15)
C13 0.0540(17) 0.0333(13) 0.0546(18) -0.0099(12) 0.0087(15) -0.0035(12)
C20 0.0527(17) 0.0443(15) 0.0388(15) 0.0068(12) -0.0033(13) -0.0107(13)
C12 0.0438(15) 0.0358(13) 0.0464(16) 0.0012(12) 0.0040(13) -0.0021(11)
C22 0.0564(17) 0.0343(13) 0.0394(15) -0.0006(11) -0.0082(13) -0.0017(12)
C8 0.071(2) 0.0441(16) 0.0482(17) 0.0050(13) 0.0068(16) -0.0035(15)
C16 0.0476(16) 0.0387(14) 0.0508(17) -0.0058(12) -0.0011(14) 0.0047(12)
C15 0.0388(15) 0.0605(18) 0.0499(17) -0.0046(14) -0.0068(13) 0.0034(13)
C4 0.0347(15) 0.0512(17) 0.077(2) 0.0049(16) -0.0070(15) -0.0004(13)
C23 0.0520(16) 0.0352(13) 0.0378(14) 0.0030(11) -0.0025(13) -0.0083(12)
C14 0.0471(16) 0.0521(16) 0.0425(16) -0.0140(13) 0.0062(13) -0.0141(13)
C5 0.0414(15) 0.0455(15) 0.0536(17) 0.0040(13) -0.0095(13) 0.0001(12)
C24 0.067(2) 0.089(3) 0.055(2) -0.0295(18) -0.0013(17) 0.0008(19)
C6 0.0541(18) 0.0407(15) 0.0572(19) 0.0076(13) 0.0061(15) 0.0112(13)
C3 0.0492(17) 0.0447(16) 0.066(2) -0.0036(14) 0.0137(15) -0.0005(13)
C17 0.076(3) 0.134(4) 0.061(2) -0.021(2) -0.014(2) -0.037(3)
Fe2 0.0448(2) 0.0426(2) 0.0476(3) -0.00464(18) 0.00552(18) -0.00158(17)
O3 0.0749(15) 0.0698(14) 0.0560(13) 0.0102(11) 0.0055(12) -0.0261(12)
N2 0.0554(15) 0.0596(14) 0.0409(13) -0.0018(11) -0.0011(12) -0.0155(12)
C45 0.0455(16) 0.0542(17) 0.0410(16) 0.0020(13) -0.0001(13) -0.0124(14)
C35 0.0501(16) 0.0448(15) 0.0407(15) -0.0020(12) -0.0002(13) -0.0088(13)
O4 0.0765(15) 0.0800(16) 0.0467(13) 0.0016(11) -0.0109(12) -0.0058(12)
C25 0.0425(15) 0.0417(14) 0.0465(16) -0.0066(12) 0.0050(13) 0.0014(12)
C38 0.0489(17) 0.0531(17) 0.0435(16) 0.0043(13) -0.0071(13) -0.0163(14)
C26 0.0546(18) 0.0663(19) 0.0434(17) -0.0106(14) 0.0097(14) -0.0058(15)
C42 0.0459(16) 0.0481(16) 0.0413(15) -0.0012(12) 0.0004(13) -0.0085(13)
C30 0.063(2) 0.0518(19) 0.096(3) -0.0129(19) 0.015(2) 0.0040(16)
C29 0.0543(18) 0.0479(16) 0.0510(17) -0.0022(13) -0.0065(14) 0.0040(14)
C46 0.0562(18) 0.0552(18) 0.0511(18) -0.0180(14) -0.0002(15) -0.0002(14)
C47 0.0486(17) 0.0495(16) 0.0567(19) -0.0107(14) -0.0017(15) 0.0067(13)
C36 0.068(2) 0.0452(16) 0.071(2) 0.0133(15) 0.0152(18) 0.0044(15)
C40 0.089(2) 0.0428(17) 0.064(2) -0.0026(15) 0.0193(19) 0.0058(16)
C37 0.0558(19) 0.0568(18) 0.072(2) 0.0055(16) 0.0149(17) 0.0050(15)
C44 0.068(2) 0.0507(17) 0.0522(19) 0.0037(14) 0.0045(16) 0.0130(15)
C39 0.102(3) 0.0376(16) 0.067(2) 0.0061(15) 0.011(2) -0.0029(17)
C27 0.0447(18) 0.072(2) 0.075(2) -0.0185(18) 0.0167(17) -0.0094(16)
C28 0.0450(18) 0.064(2) 0.076(2) -0.0171(17) -0.0079(17) 0.0070(15)
C41 0.090(3) 0.116(3) 0.069(2) -0.005(2) 0.026(2) -0.043(3)
C43 0.073(2) 0.0495(17) 0.0473(18) -0.0098(14) 0.0051(16) 0.0100(15)
C31 0.085(3) 0.061(2) 0.100(3) 0.010(2) 0.010(2) 0.016(2)
C48 0.112(3) 0.114(3) 0.046(2) -0.009(2) -0.005(2) -0.021(3)
C32 0.076(3) 0.049(2) 0.181(5) -0.011(3) 0.042(3) -0.011(2)
C34 0.123(4) 0.072(2) 0.067(3) -0.012(2) 0.035(3) 0.023(3)
C33 0.081(3) 0.095(3) 0.138(4) -0.072(3) -0.035(3) 0.024(3)

loop_
_atom_type_symbol
_atom_type_description
_atom_type_scat_dispersion_real
_atom_type_scat_dispersion_imag
_atom_type_scat_source
C C 0.0033 0.0016 'International Tables Vol C Tables 4.2.6.8 and 6.1.1.4'
H H 0.0000 0.0000 'International Tables Vol C Tables 4.2.6.8 and 6.1.1.4'
N N 0.0061 0.0033 'International Tables Vol C Tables 4.2.6.8 and 6.1.1.4'
O O 0.0106 0.0060 'International Tables Vol C Tables 4.2.6.8 and 6.1.1.4'
Fe Fe 0.3463 0.8444 'International Tables Vol C Tables 4.2.6.8 and 6.1.1.4'

loop_
_geom_angle_atom_site_label_1
_geom_angle_atom_site_label_2
_geom_angle_atom_site_label_3
_geom_angle
C3 Fe1 C2 40.79(10)
C3 Fe1 C10 153.66(13)
C2 Fe1 C10 164.75(12)
C3 Fe1 C4 40.45(12)
C2 Fe1 C4 68.27(11)
C10 Fe1 C4 120.30(13)
C3 Fe1 C9 119.25(12)
C2 Fe1 C9 152.74(13)
C10 Fe1 C9 40.45(13)
C4 Fe1 C9 109.02(12)
C3 Fe1 C7 126.54(12)
C2 Fe1 C7 107.12(11)
C10 Fe1 C7 67.95(12)
C4 Fe1 C7 164.45(13)
C9 Fe1 C7 67.84(12)
C3 Fe1 C6 163.97(12)
C2 Fe1 C6 126.45(11)
C10 Fe1 C6 40.64(12)
C4 Fe1 C6 154.30(13)
C9 Fe1 C6 68.03(12)
C7 Fe1 C6 40.23(11)
C3 Fe1 C8 107.69(13)
C2 Fe1 C8 118.47(11)
C10 Fe1 C8 67.85(12)
C4 Fe1 C8 127.47(12)
C9 Fe1 C8 40.20(12)
C7 Fe1 C8 40.41(11)
C6 Fe1 C8 67.84(12)
C3 Fe1 C5 68.16(12)
C2 Fe1 C5 68.13(11)
C10 Fe1 C5 109.30(12)
C4 Fe1 C5 40.57(11)
C9 Fe1 C5 128.55(12)
C7 Fe1 C5 153.13(12)
C6 Fe1 C5 119.96(12)
C8 Fe1 C5 165.55(12)
C3 Fe1 C1 68.23(11)
C2 Fe1 C1 40.51(10)
C10 Fe1 C1 127.92(12)
C4 Fe1 C1 68.06(11)
C9 Fe1 C1 165.82(12)
C7 Fe1 C1 118.78(11)
C6 Fe1 C1 108.18(11)
C8 Fe1 C1 152.56(11)
C5 Fe1 C1 40.34(10)
C1 N1 C18 124.0(2)
C1 N1 C11 114.3(2)
C18 N1 C11 117.4(2)
C21 O2 C24 117.2(2)
C23 C18 C19 117.4(2)
C23 C18 N1 124.1(2)
C19 C18 N1 118.5(2)
N1 C1 C2 123.4(2)
N1 C1 C5 129.1(2)
C2 C1 C5 107.4(2)
N1 C1 Fe1 130.19(17)
C2 C1 Fe1 68.32(14)
C5 C1 Fe1 69.40(15)
C6 C7 C8 108.2(3)
C6 C7 Fe1 69.89(16)
C8 C7 Fe1 69.96(17)
C6 C7 H7 125.9
C8 C7 H7 125.9
Fe1 C7 H7 125.9
C16 C11 C12 119.5(2)
C16 C11 N1 120.4(2)
C12 C11 N1 119.9(2)
C14 O1 C17 116.8(3)
C20 C19 C18 121.3(2)
C20 C19 H19 119.3
C18 C19 H19 119.3
C3 C2 C1 108.3(2)
C3 C2 Fe1 69.36(15)
C1 C2 Fe1 71.18(14)
C3 C2 H2 125.9
C1 C2 H2 125.9
Fe1 C2 H2 125.9
O2 C21 C22 125.1(2)
O2 C21 C20 116.3(2)
C22 C21 C20 118.6(2)
C8 C9 C10 108.2(3)
C8 C9 Fe1 70.12(16)
C10 C9 Fe1 69.70(16)
C8 C9 H9 125.9
C10 C9 H9 125.9
Fe1 C9 H9 125.9
C9 C10 C6 107.8(3)
C9 C10 Fe1 69.86(17)
C6 C10 Fe1 69.82(16)
C9 C10 H10 126.1
C6 C10 H10 126.1
Fe1 C10 H10 126.1
C12 C13 C14 119.6(2)
C12 C13 H13 120.2
C14 C13 H13 120.2
C19 C20 C21 120.9(3)
C19 C20 H20 119.6
C21 C20 H20 119.6
C13 C12 C11 120.5(3)
C13 C12 H12 119.7
C11 C12 H12 119.7
C21 C22 C23 120.4(2)
C21 C22 H22 119.8
C23 C22 H22 119.8
C9 C8 C7 108.0(3)
C9 C8 Fe1 69.68(17)
C7 C8 Fe1 69.63(16)
C9 C8 H8 126.0
C7 C8 H8 126.0
Fe1 C8 H8 126.0
C11 C16 C15 120.6(3)
C11 C16 H16 119.7
C15 C16 H16 119.7
C14 C15 C16 119.3(3)
C14 C15 H15 120.4
C16 C15 H15 120.4
C3 C4 C5 108.3(2)
C3 C4 Fe1 69.41(16)
C5 C4 Fe1 70.59(15)
C3 C4 H4 125.8
C5 C4 H4 125.8
Fe1 C4 H4 125.8
C22 C23 C18 121.3(2)
C22 C23 H23 119.3
C18 C23 H23 119.3
O1 C14 C13 115.3(3)
O1 C14 C15 124.2(3)
C13 C14 C15 120.5(2)
C4 C5 C1 107.8(3)
C4 C5 Fe1 68.84(16)
C1 C5 Fe1 70.26(15)
C4 C5 H5 126.1
C1 C5 H5 126.1
Fe1 C5 H5 126.1
O2 C24 H24A 109.5
O2 C24 H24B 109.5
H24A C24 H24B 109.5
O2 C24 H24C 109.5
H24A C24 H24C 109.5
H24B C24 H24C 109.5
C7 C6 C10 107.8(3)
C7 C6 Fe1 69.88(16)
C10 C6 Fe1 69.54(17)
C7 C6 H6 126.1
C10 C6 H6 126.1
Fe1 C6 H6 126.1
C4 C3 C2 108.2(3)
C4 C3 Fe1 70.14(17)
C2 C3 Fe1 69.85(15)
C4 C3 H3 125.9
C2 C3 H3 125.9
Fe1 C3 H3 125.9
O1 C17 H17A 109.5
O1 C17 H17B 109.5
H17A C17 H17B 109.5
O1 C17 H17C 109.5
H17A C17 H17C 109.5
H17B C17 H17C 109.5
C27 Fe2 C32 107.53(15)
C27 Fe2 C28 40.96(13)
C32 Fe2 C28 125.01(17)
C27 Fe2 C34 156.29(18)
C32 Fe2 C34 67.50(18)
C28 Fe2 C34 121.42(17)
C27 Fe2 C33 120.00(18)
C32 Fe2 C33 40.51(18)
C28 Fe2 C33 106.91(16)
C34 Fe2 C33 40.97(18)
C27 Fe2 C31 125.34(16)
C32 Fe2 C31 39.53(17)
C28 Fe2 C31 161.72(16)
C34 Fe2 C31 66.55(17)
C33 Fe2 C31 67.41(19)
C27 Fe2 C29 68.41(13)
C32 Fe2 C29 161.9(2)
C28 Fe2 C29 40.46(12)
C34 Fe2 C29 108.66(15)
C33 Fe2 C29 124.9(2)
C31 Fe2 C29 157.00(15)
C27 Fe2 C30 161.55(16)
C32 Fe2 C30 66.16(15)
C28 Fe2 C30 156.97(16)
C34 Fe2 C30 39.65(16)
C33 Fe2 C30 67.44(16)
C31 Fe2 C30 38.86(14)
C29 Fe2 C30 123.05(13)
C27 Fe2 C26 40.88(12)
C32 Fe2 C26 121.22(19)
C28 Fe2 C26 68.57(13)
C34 Fe2 C26 161.81(17)
C33 Fe2 C26 155.7(2)
C31 Fe2 C26 108.99(15)
C29 Fe2 C26 68.09(12)
C30 Fe2 C26 125.90(15)
C27 Fe2 C25 67.53(12)
C32 Fe2 C25 156.4(2)
C28 Fe2 C25 67.42(12)
C34 Fe2 C25 126.33(15)
C33 Fe2 C25 162.3(2)
C31 Fe2 C25 123.12(15)
C29 Fe2 C25 40.05(11)
C30 Fe2 C25 110.79(13)
C26 Fe2 C25 39.86(11)
C38 O3 C41 117.5(2)
C25 N2 C35 119.4(2)
C25 N2 C42 120.1(2)
C35 N2 C42 118.3(2)
C46 C45 O4 123.7(3)
C46 C45 C44 120.5(3)
O4 C45 C44 115.8(3)
C36 C35 C40 118.1(3)
C36 C35 N2 121.3(3)
C40 C35 N2 120.6(3)
C45 O4 C48 117.8(3)
N2 C25 C26 126.2(3)
N2 C25 C29 126.3(3)
C26 C25 C29 107.3(3)
N2 C25 Fe2 133.4(2)
C26 C25 Fe2 67.70(15)
C29 C25 Fe2 67.35(15)
C39 C38 C37 119.8(3)
C39 C38 O3 116.5(3)
C37 C38 O3 123.7(3)
C25 C26 C27 107.9(3)
C25 C26 Fe2 72.44(16)
C27 C26 Fe2 68.26(17)
C25 C26 H26 126.1
C27 C26 H26 126.1
Fe2 C26 H26 126.1
C47 C42 C43 118.5(3)
C47 C42 N2 119.0(3)
C43 C42 N2 122.6(3)
C31 C30 C34 108.9(4)
C31 C30 Fe2 70.0(2)
C34 C30 Fe2 69.6(2)
C31 C30 H30 125.5
C34 C30 H30 125.5
Fe2 C30 H30 125.5
C28 C29 C25 108.4(3)
C28 C29 Fe2 68.89(17)
C25 C29 Fe2 72.60(16)
C28 C29 H29 125.8
C25 C29 H29 125.8
Fe2 C29 H29 125.8
C45 C46 C47 119.2(3)
C45 C46 H46 120.4
C47 C46 H46 120.4
C42 C47 C46 121.4(3)
C42 C47 H47 119.3
C46 C47 H47 119.3
C35 C36 C37 121.5(3)
C35 C36 H36 119.3
C37 C36 H36 119.3
C35 C40 C39 121.0(3)
C35 C40 H40 119.5
C39 C40 H40 119.5
C38 C37 C36 119.6(3)
C38 C37 H37 120.2
C36 C37 H37 120.2
C43 C44 C45 119.5(3)
C43 C44 H44 120.3
C45 C44 H44 120.3
C38 C39 C40 120.0(3)
C38 C39 H39 120.0
C40 C39 H39 120.0
C28 C27 C26 108.1(3)
C28 C27 Fe2 69.68(18)
C26 C27 Fe2 70.85(17)
C28 C27 H27 126.0
C26 C27 H27 126.0
Fe2 C27 H27 126.0
C29 C28 C27 108.2(3)
C29 C28 Fe2 70.64(17)
C27 C28 Fe2 69.35(18)
C29 C28 H28 125.9
C27 C28 H28 125.9
Fe2 C28 H28 125.9
O3 C41 H41A 109.5
O3 C41 H41B 109.5
H41A C41 H41B 109.5
O3 C41 H41C 109.5
H41A C41 H41C 109.5
H41B C41 H41C 109.5
C44 C43 C42 121.0(3)
C44 C43 H43 119.5
C42 C43 H43 119.5
C30 C31 C32 109.0(4)
C30 C31 Fe2 71.1(2)
C32 C31 Fe2 69.8(2)
C30 C31 H31 125.5
C32 C31 H31 125.5
Fe2 C31 H31 125.5
O4 C48 H48A 109.5
O4 C48 H48B 109.5
H48A C48 H48B 109.5
O4 C48 H48C 109.5
H48A C48 H48C 109.5
H48B C48 H48C 109.5
C31 C32 C33 108.7(4)
C31 C32 Fe2 70.6(2)
C33 C32 Fe2 70.1(2)
C31 C32 H32 125.6
C33 C32 H32 125.6
Fe2 C32 H32 125.6
C30 C34 C33 107.6(4)
C30 C34 Fe2 70.8(2)
C33 C34 Fe2 69.5(2)
C30 C34 H34 126.2
C33 C34 H34 126.2
Fe2 C34 H34 126.2
C32 C33 C34 105.7(4)
C32 C33 Fe2 69.4(2)
C34 C33 Fe2 69.5(2)
C32 C33 H33 127.1
C34 C33 H33 127.1
Fe2 C33 H33 127.1

loop_
_geom_bond_atom_site_label_1
_geom_bond_atom_site_label_2
_geom_bond_distance
Fe1 C3 2.028(3)
Fe1 C2 2.034(2)
Fe1 C10 2.036(3)
Fe1 C4 2.038(3)
Fe1 C9 2.038(3)
Fe1 C7 2.040(3)
Fe1 C6 2.040(3)
Fe1 C8 2.044(3)
Fe1 C5 2.061(3)
Fe1 C1 2.072(2)
N1 C1 1.411(3)
N1 C18 1.425(3)
N1 C11 1.439(3)
O2 C21 1.373(3)
O2 C24 1.421(3)
C18 C23 1.387(3)
C18 C19 1.394(3)
C1 C2 1.422(4)
C1 C5 1.425(4)
C7 C6 1.403(4)
C7 C8 1.410(4)
C7 H7 0.9800
C11 C16 1.369(4)
C11 C12 1.383(3)
O1 C14 1.372(3)
O1 C17 1.408(4)
C19 C20 1.369(4)
C19 H19 0.9300
C2 C3 1.416(4)
C2 H2 0.9800
C21 C22 1.382(4)
C21 C20 1.386(4)
C9 C8 1.403(4)
C9 C10 1.408(4)
C9 H9 0.9800
C10 C6 1.415(4)
C10 H10 0.9800
C13 C12 1.376(4)
C13 C14 1.378(4)
C13 H13 0.9300
C20 H20 0.9300
C12 H12 0.9300
C22 C23 1.383(4)
C22 H22 0.9300
C8 H8 0.9800
C16 C15 1.387(4)
C16 H16 0.9300
C15 C14 1.379(4)
C15 H15 0.9300
C4 C3 1.405(4)
C4 C5 1.421(4)
C4 H4 0.9800
C23 H23 0.9300
C5 H5 0.9800
C24 H24A 0.9600
C24 H24B 0.9600
C24 H24C 0.9600
C6 H6 0.9800
C3 H3 0.9800
C17 H17A 0.9600
C17 H17B 0.9600
C17 H17C 0.9600
Fe2 C27 2.016(3)
Fe2 C32 2.019(4)
Fe2 C28 2.020(3)
Fe2 C34 2.028(3)
Fe2 C33 2.028(4)
Fe2 C31 2.029(4)
Fe2 C29 2.043(3)
Fe2 C30 2.043(3)
Fe2 C26 2.050(3)
Fe2 C25 2.113(3)
O3 C38 1.376(3)
O3 C41 1.394(4)
N2 C25 1.384(3)
N2 C35 1.435(3)
N2 C42 1.436(3)
C45 C46 1.365(4)
C45 O4 1.378(3)
C45 C44 1.382(4)
C35 C36 1.366(4)
C35 C40 1.372(4)
O4 C48 1.418(4)
C25 C26 1.420(4)
C25 C29 1.424(4)
C38 C39 1.363(4)
C38 C37 1.366(4)
C26 C27 1.420(4)
C26 H26 0.9800
C42 C47 1.369(4)
C42 C43 1.383(4)
C30 C31 1.355(5)
C30 C34 1.381(5)
C30 H30 0.9800
C29 C28 1.405(4)
C29 H29 0.9800
C46 C47 1.389(4)
C46 H46 0.9300
C47 H47 0.9300
C36 C37 1.380(4)
C36 H36 0.9300
C40 C39 1.381(4)
C40 H40 0.9300
C37 H37 0.9300
C44 C43 1.377(4)
C44 H44 0.9300
C39 H39 0.9300
C27 C28 1.412(5)
C27 H27 0.9800
C28 H28 0.9800
C41 H41A 0.9600
C41 H41B 0.9600
C41 H41C 0.9600
C43 H43 0.9300
C31 C32 1.369(6)
C31 H31 0.9800
C48 H48A 0.9600
C48 H48B 0.9600
C48 H48C 0.9600
C32 C33 1.401(6)
C32 H32 0.9800
C34 C33 1.419(6)
C34 H34 0.9800
C33 H33 0.9800

loop_
_geom_torsion_atom_site_label_1
_geom_torsion_atom_site_label_2
_geom_torsion_atom_site_label_3
_geom_torsion_atom_site_label_4
_geom_torsion
C1 N1 C18 C23 12.4(4)
C11 N1 C18 C23 -143.2(2)
C1 N1 C18 C19 -167.6(2)
C11 N1 C18 C19 36.8(3)
C18 N1 C1 C2 -155.7(2)
C11 N1 C1 C2 0.6(3)
C18 N1 C1 C5 28.4(4)
C11 N1 C1 C5 -175.3(2)
C18 N1 C1 Fe1 -67.0(3)
C11 N1 C1 Fe1 89.3(3)
C3 Fe1 C1 N1 -154.1(3)
C2 Fe1 C1 N1 -116.1(3)
C10 Fe1 C1 N1 50.1(3)
C4 Fe1 C1 N1 162.1(3)
C9 Fe1 C1 N1 81.3(5)
C7 Fe1 C1 N1 -33.3(3)
C6 Fe1 C1 N1 9.2(3)
C8 Fe1 C1 N1 -67.5(4)
C5 Fe1 C1 N1 124.4(3)
C3 Fe1 C1 C2 -38.04(16)
C10 Fe1 C1 C2 166.17(17)
C4 Fe1 C1 C2 -81.77(17)
C9 Fe1 C1 C2 -162.6(4)
C7 Fe1 C1 C2 82.76(18)
C6 Fe1 C1 C2 125.34(17)
C8 Fe1 C1 C2 48.6(3)
C5 Fe1 C1 C2 -119.5(2)
C3 Fe1 C1 C5 81.46(18)
C2 Fe1 C1 C5 119.5(2)
C10 Fe1 C1 C5 -74.3(2)
C4 Fe1 C1 C5 37.73(17)
C9 Fe1 C1 C5 -43.1(5)
C7 Fe1 C1 C5 -157.74(17)
C6 Fe1 C1 C5 -115.17(17)
C8 Fe1 C1 C5 168.1(2)
C3 Fe1 C7 C6 167.49(17)
C2 Fe1 C7 C6 126.76(17)
C10 Fe1 C7 C6 -37.91(17)
C4 Fe1 C7 C6 -163.0(4)
C9 Fe1 C7 C6 -81.73(19)
C8 Fe1 C7 C6 -119.2(2)
C5 Fe1 C7 C6 51.5(3)
C1 Fe1 C7 C6 84.36(19)
C3 Fe1 C7 C8 -73.3(2)
C2 Fe1 C7 C8 -114.06(17)
C10 Fe1 C7 C8 81.26(19)
C4 Fe1 C7 C8 -43.8(5)
C9 Fe1 C7 C8 37.45(18)
C6 Fe1 C7 C8 119.2(2)
C5 Fe1 C7 C8 170.7(2)
C1 Fe1 C7 C8 -156.46(16)
C1 N1 C11 C16 -92.3(3)
C18 N1 C11 C16 65.7(3)
C1 N1 C11 C12 83.2(3)
C18 N1 C11 C12 -118.8(3)
C23 C18 C19 C20 -1.4(4)
N1 C18 C19 C20 178.5(2)
N1 C1 C2 C3 -175.6(2)
C5 C1 C2 C3 1.1(3)
Fe1 C1 C2 C3 59.68(18)
N1 C1 C2 Fe1 124.7(2)
C5 C1 C2 Fe1 -58.60(18)
C10 Fe1 C2 C3 -164.7(4)
C4 Fe1 C2 C3 -37.62(18)
C9 Fe1 C2 C3 51.9(3)
C7 Fe1 C2 C3 126.63(19)
C6 Fe1 C2 C3 166.66(18)
C8 Fe1 C2 C3 84.3(2)
C5 Fe1 C2 C3 -81.47(19)
C1 Fe1 C2 C3 -118.9(2)
C3 Fe1 C2 C1 118.9(2)
C10 Fe1 C2 C1 -45.8(5)
C4 Fe1 C2 C1 81.23(17)
C9 Fe1 C2 C1 170.8(2)
C7 Fe1 C2 C1 -114.52(16)
C6 Fe1 C2 C1 -74.49(19)
C8 Fe1 C2 C1 -156.85(16)
C5 Fe1 C2 C1 37.38(15)
C24 O2 C21 C22 -17.4(4)
C24 O2 C21 C20 161.2(3)
C3 Fe1 C9 C8 82.9(2)
C2 Fe1 C9 C8 46.8(3)
C10 Fe1 C9 C8 -119.2(3)
C4 Fe1 C9 C8 126.1(2)
C7 Fe1 C9 C8 -37.64(18)
C6 Fe1 C9 C8 -81.2(2)
C5 Fe1 C9 C8 167.26(18)
C1 Fe1 C9 C8 -158.3(4)
C3 Fe1 C9 C10 -157.87(19)
C2 Fe1 C9 C10 166.0(2)
C4 Fe1 C9 C10 -114.7(2)
C7 Fe1 C9 C10 81.6(2)
C6 Fe1 C9 C10 37.99(18)
C8 Fe1 C9 C10 119.2(3)
C5 Fe1 C9 C10 -73.5(2)
C1 Fe1 C9 C10 -39.1(6)
C8 C9 C10 C6 0.0(3)
Fe1 C9 C10 C6 -59.77(19)
C8 C9 C10 Fe1 59.8(2)
C3 Fe1 C10 C9 47.8(4)
C2 Fe1 C10 C9 -155.1(4)
C4 Fe1 C10 C9 84.1(2)
C7 Fe1 C10 C9 -81.2(2)
C6 Fe1 C10 C9 -118.8(3)
C8 Fe1 C10 C9 -37.47(18)
C5 Fe1 C10 C9 127.37(18)
C1 Fe1 C10 C9 168.70(17)
C3 Fe1 C10 C6 166.6(3)
C2 Fe1 C10 C6 -36.3(5)
C4 Fe1 C10 C6 -157.16(17)
C9 Fe1 C10 C6 118.8(3)
C7 Fe1 C10 C6 37.54(17)
C8 Fe1 C10 C6 81.31(18)
C5 Fe1 C10 C6 -113.85(18)
C1 Fe1 C10 C6 -72.5(2)
C18 C19 C20 C21 0.0(4)
O2 C21 C20 C19 -178.0(2)
C22 C21 C20 C19 0.7(4)
C14 C13 C12 C11 -0.2(4)
C16 C11 C12 C13 1.2(4)
N1 C11 C12 C13 -174.4(2)
O2 C21 C22 C23 178.7(2)
C20 C21 C22 C23 0.1(4)
C10 C9 C8 C7 -0.2(3)
Fe1 C9 C8 C7 59.3(2)
C10 C9 C8 Fe1 -59.5(2)
C6 C7 C8 C9 0.3(3)
Fe1 C7 C8 C9 -59.3(2)
C6 C7 C8 Fe1 59.66(19)
C3 Fe1 C8 C9 -114.6(2)
C2 Fe1 C8 C9 -157.67(18)
C10 Fe1 C8 C9 37.70(19)
C4 Fe1 C8 C9 -74.3(2)
C7 Fe1 C8 C9 119.2(3)
C6 Fe1 C8 C9 81.7(2)
C5 Fe1 C8 C9 -43.7(5)
C1 Fe1 C8 C9 168.7(2)
C3 Fe1 C8 C7 126.11(17)
C2 Fe1 C8 C7 83.08(19)
C10 Fe1 C8 C7 -81.55(19)
C4 Fe1 C8 C7 166.47(17)
C9 Fe1 C8 C7 -119.2(3)
C6 Fe1 C8 C7 -37.51(17)
C5 Fe1 C8 C7 -162.9(4)
C1 Fe1 C8 C7 49.4(3)
C12 C11 C16 C15 -1.3(4)
N1 C11 C16 C15 174.2(2)
C11 C16 C15 C14 0.4(4)
C2 Fe1 C4 C3 37.93(17)
C10 Fe1 C4 C3 -156.13(18)
C9 Fe1 C4 C3 -113.09(19)
C7 Fe1 C4 C3 -37.6(5)
C6 Fe1 C4 C3 168.2(2)
C8 Fe1 C4 C3 -72.0(2)
C5 Fe1 C4 C3 119.2(2)
C1 Fe1 C4 C3 81.73(18)
C3 Fe1 C4 C5 -119.2(2)
C2 Fe1 C4 C5 -81.31(18)
C10 Fe1 C4 C5 84.62(19)
C9 Fe1 C4 C5 127.66(18)
C7 Fe1 C4 C5 -156.8(4)
C6 Fe1 C4 C5 49.0(3)
C8 Fe1 C4 C5 168.74(16)
C1 Fe1 C4 C5 -37.52(16)
C21 C22 C23 C18 -1.6(4)
C19 C18 C23 C22 2.2(4)
N1 C18 C23 C22 -177.7(2)
C17 O1 C14 C13 -162.2(3)
C17 O1 C14 C15 17.0(4)
C12 C13 C14 O1 178.5(2)
C12 C13 C14 C15 -0.7(4)
C16 C15 C14 O1 -178.6(3)
C16 C15 C14 C13 0.6(4)
C3 C4 C5 C1 0.3(3)
Fe1 C4 C5 C1 59.66(18)
C3 C4 C5 Fe1 -59.4(2)
N1 C1 C5 C4 175.6(2)
C2 C1 C5 C4 -0.8(3)
Fe1 C1 C5 C4 -58.77(19)
N1 C1 C5 Fe1 -125.7(3)
C2 C1 C5 Fe1 57.93(17)
C3 Fe1 C5 C4 37.57(17)
C2 Fe1 C5 C4 81.68(18)
C10 Fe1 C5 C4 -114.38(19)
C9 Fe1 C5 C4 -73.1(2)
C7 Fe1 C5 C4 166.5(2)
C6 Fe1 C5 C4 -157.82(18)
C8 Fe1 C5 C4 -38.4(5)
C1 Fe1 C5 C4 119.2(2)
C3 Fe1 C5 C1 -81.64(17)
C2 Fe1 C5 C1 -37.53(15)
C10 Fe1 C5 C1 126.40(18)
C4 Fe1 C5 C1 -119.2(2)
C9 Fe1 C5 C1 167.65(17)
C7 Fe1 C5 C1 47.3(3)
C6 Fe1 C5 C1 82.97(19)
C8 Fe1 C5 C1 -157.6(4)
C8 C7 C6 C10 -0.3(3)
Fe1 C7 C6 C10 59.40(19)
C8 C7 C6 Fe1 -59.70(19)
C9 C10 C6 C7 0.2(3)
Fe1 C10 C6 C7 -59.61(19)
C9 C10 C6 Fe1 59.8(2)
C3 Fe1 C6 C7 -39.1(5)
C2 Fe1 C6 C7 -72.2(2)
C10 Fe1 C6 C7 119.0(2)
C4 Fe1 C6 C7 169.6(2)
C9 Fe1 C6 C7 81.20(19)
C8 Fe1 C6 C7 37.67(16)
C5 Fe1 C6 C7 -155.91(16)
C1 Fe1 C6 C7 -113.36(17)
C3 Fe1 C6 C10 -158.1(4)
C2 Fe1 C6 C10 168.83(17)
C4 Fe1 C6 C10 50.6(3)
C9 Fe1 C6 C10 -37.81(18)
C7 Fe1 C6 C10 -119.0(2)
C8 Fe1 C6 C10 -81.34(19)
C5 Fe1 C6 C10 85.08(19)
C1 Fe1 C6 C10 127.63(18)
C5 C4 C3 C2 0.4(3)
Fe1 C4 C3 C2 -59.73(19)
C5 C4 C3 Fe1 60.11(19)
C1 C2 C3 C4 -0.9(3)
Fe1 C2 C3 C4 59.9(2)
C1 C2 C3 Fe1 -60.82(18)
C2 Fe1 C3 C4 -119.1(3)
C10 Fe1 C3 C4 51.9(3)
C9 Fe1 C3 C4 85.3(2)
C7 Fe1 C3 C4 168.27(17)
C6 Fe1 C3 C4 -161.3(4)
C8 Fe1 C3 C4 127.59(18)
C5 Fe1 C3 C4 -37.68(17)
C1 Fe1 C3 C4 -81.28(18)
C10 Fe1 C3 C2 171.0(2)
C4 Fe1 C3 C2 119.1(3)
C9 Fe1 C3 C2 -155.59(18)
C7 Fe1 C3 C2 -72.7(2)
C6 Fe1 C3 C2 -42.2(5)
C8 Fe1 C3 C2 -113.35(18)
C5 Fe1 C3 C2 81.38(18)
C1 Fe1 C3 C2 37.78(16)
C25 N2 C35 C36 -84.7(4)
C42 N2 C35 C36 78.5(4)
C25 N2 C35 C40 95.7(3)
C42 N2 C35 C40 -101.1(3)
C46 C45 O4 C48 9.0(4)
C44 C45 O4 C48 -171.1(3)
C35 N2 C25 C26 169.5(3)
C42 N2 C25 C26 6.6(4)
C35 N2 C25 C29 -15.2(4)
C42 N2 C25 C29 -178.2(3)
C35 N2 C25 Fe2 76.9(4)
C42 N2 C25 Fe2 -86.0(3)
C27 Fe2 C25 N2 158.0(3)
C32 Fe2 C25 N2 75.6(5)
C28 Fe2 C25 N2 -157.5(3)
C34 Fe2 C25 N2 -44.2(4)
C33 Fe2 C25 N2 -83.0(6)
C31 Fe2 C25 N2 39.5(3)
C29 Fe2 C25 N2 -119.3(3)
C30 Fe2 C25 N2 -2.2(3)
C26 Fe2 C25 N2 119.4(4)
C27 Fe2 C25 C26 38.63(19)
C32 Fe2 C25 C26 -43.7(4)
C28 Fe2 C25 C26 83.1(2)
C34 Fe2 C25 C26 -163.6(2)
C33 Fe2 C25 C26 157.6(5)
C31 Fe2 C25 C26 -79.9(2)
C29 Fe2 C25 C26 121.4(2)
C30 Fe2 C25 C26 -121.6(2)
C27 Fe2 C25 C29 -82.7(2)
C32 Fe2 C25 C29 -165.1(3)
C28 Fe2 C25 C29 -38.20(18)
C34 Fe2 C25 C29 75.1(2)
C33 Fe2 C25 C29 36.3(5)
C31 Fe2 C25 C29 158.8(2)
C30 Fe2 C25 C29 117.1(2)
C26 Fe2 C25 C29 -121.4(2)
C41 O3 C38 C39 -163.1(3)
C41 O3 C38 C37 16.5(4)
N2 C25 C26 C27 172.3(3)
C29 C25 C26 C27 -3.7(3)
Fe2 C25 C26 C27 -59.3(2)
N2 C25 C26 Fe2 -128.3(3)
C29 C25 C26 Fe2 55.66(19)
C27 Fe2 C26 C25 -118.2(3)
C32 Fe2 C26 C25 161.1(2)
C28 Fe2 C26 C25 -80.00(19)
C34 Fe2 C26 C25 46.8(5)
C33 Fe2 C26 C25 -163.7(4)
C31 Fe2 C26 C25 119.3(2)
C29 Fe2 C26 C25 -36.31(17)
C30 Fe2 C26 C25 79.4(2)
C32 Fe2 C26 C27 -80.7(3)
C28 Fe2 C26 C27 38.2(2)
C34 Fe2 C26 C27 165.0(5)
C33 Fe2 C26 C27 -45.5(5)
C31 Fe2 C26 C27 -122.5(2)
C29 Fe2 C26 C27 81.9(2)
C30 Fe2 C26 C27 -162.4(2)
C25 Fe2 C26 C27 118.2(3)
C25 N2 C42 C47 -100.5(3)
C35 N2 C42 C47 96.4(3)
C25 N2 C42 C43 79.8(4)
C35 N2 C42 C43 -83.3(3)
C27 Fe2 C30 C31 36.2(5)
C32 Fe2 C30 C31 -37.3(3)
C28 Fe2 C30 C31 -161.6(3)
C34 Fe2 C30 C31 -120.2(4)
C33 Fe2 C30 C31 -81.5(3)
C29 Fe2 C30 C31 160.5(2)
C26 Fe2 C30 C31 75.0(3)
C25 Fe2 C30 C31 117.4(3)
C27 Fe2 C30 C34 156.5(4)
C32 Fe2 C30 C34 83.0(3)
C28 Fe2 C30 C34 -41.4(5)
C33 Fe2 C30 C34 38.7(3)
C31 Fe2 C30 C34 120.2(4)
C29 Fe2 C30 C34 -79.2(3)
C26 Fe2 C30 C34 -164.7(2)
C25 Fe2 C30 C34 -122.3(2)
N2 C25 C29 C28 -172.0(3)
C26 C25 C29 C28 4.0(3)
Fe2 C25 C29 C28 59.9(2)
N2 C25 C29 Fe2 128.1(3)
C26 C25 C29 Fe2 -55.87(19)
C27 Fe2 C29 C28 -38.05(19)
C32 Fe2 C29 C28 42.3(6)
C34 Fe2 C29 C28 116.9(2)
C33 Fe2 C29 C28 74.3(3)
C31 Fe2 C29 C28 -169.4(4)
C30 Fe2 C29 C28 158.3(2)
C26 Fe2 C29 C28 -82.2(2)
C25 Fe2 C29 C28 -118.4(3)
C27 Fe2 C29 C25 80.32(18)
C32 Fe2 C29 C25 160.7(5)
C28 Fe2 C29 C25 118.4(3)
C34 Fe2 C29 C25 -124.8(2)
C33 Fe2 C29 C25 -167.4(2)
C31 Fe2 C29 C25 -51.0(4)
C30 Fe2 C29 C25 -83.3(2)
C26 Fe2 C29 C25 36.15(16)
O4 C45 C46 C47 179.5(3)
C44 C45 C46 C47 -0.4(4)
C43 C42 C47 C46 -0.1(4)
N2 C42 C47 C46 -179.8(3)
C45 C46 C47 C42 0.6(5)
C40 C35 C36 C37 -1.0(5)
N2 C35 C36 C37 179.4(3)
C36 C35 C40 C39 0.8(5)
N2 C35 C40 C39 -179.6(3)
C39 C38 C37 C36 -0.1(5)
O3 C38 C37 C36 -179.8(3)
C35 C36 C37 C38 0.7(5)
C46 C45 C44 C43 -0.4(5)
O4 C45 C44 C43 179.7(3)
C37 C38 C39 C40 -0.1(5)
O3 C38 C39 C40 179.6(3)
C35 C40 C39 C38 -0.3(5)
C25 C26 C27 C28 2.0(3)
Fe2 C26 C27 C28 -60.0(2)
C25 C26 C27 Fe2 62.0(2)
C32 Fe2 C27 C28 -123.6(3)
C34 Fe2 C27 C28 -49.8(4)
C33 Fe2 C27 C28 -81.2(3)
C31 Fe2 C27 C28 -163.5(2)
C29 Fe2 C27 C28 37.60(18)
C30 Fe2 C27 C28 169.5(4)
C26 Fe2 C27 C28 118.6(3)
C25 Fe2 C27 C28 80.9(2)
C32 Fe2 C27 C26 117.8(3)
C28 Fe2 C27 C26 -118.6(3)
C34 Fe2 C27 C26 -168.4(3)
C33 Fe2 C27 C26 160.2(3)
C31 Fe2 C27 C26 77.9(3)
C29 Fe2 C27 C26 -81.0(2)
C30 Fe2 C27 C26 50.8(5)
C25 Fe2 C27 C26 -37.68(18)
C25 C29 C28 C27 -2.8(3)
Fe2 C29 C28 C27 59.4(2)
C25 C29 C28 Fe2 -62.23(19)
C26 C27 C28 C29 0.5(4)
Fe2 C27 C28 C29 -60.2(2)
C26 C27 C28 Fe2 60.7(2)
C27 Fe2 C28 C29 119.1(3)
C32 Fe2 C28 C29 -165.2(3)
C34 Fe2 C28 C29 -82.0(2)
C33 Fe2 C28 C29 -124.4(3)
C31 Fe2 C28 C29 166.7(5)
C30 Fe2 C28 C29 -52.4(4)
C26 Fe2 C28 C29 80.94(19)
C25 Fe2 C28 C29 37.82(17)
C32 Fe2 C28 C27 75.8(3)
C34 Fe2 C28 C27 158.9(2)
C33 Fe2 C28 C27 116.6(3)
C31 Fe2 C28 C27 47.6(6)
C29 Fe2 C28 C27 -119.1(3)
C30 Fe2 C28 C27 -171.5(3)
C26 Fe2 C28 C27 -38.12(18)
C25 Fe2 C28 C27 -81.24(19)
C45 C44 C43 C42 0.9(5)
C47 C42 C43 C44 -0.7(5)
N2 C42 C43 C44 179.0(3)
C34 C30 C31 C32 1.0(4)
Fe2 C30 C31 C32 59.8(3)
C34 C30 C31 Fe2 -58.8(2)
C27 Fe2 C31 C30 -166.7(2)
C32 Fe2 C31 C30 119.5(4)
C28 Fe2 C31 C30 156.8(4)
C34 Fe2 C31 C30 36.9(2)
C33 Fe2 C31 C30 81.6(3)
C29 Fe2 C31 C30 -45.6(5)
C26 Fe2 C31 C30 -124.1(2)
C25 Fe2 C31 C30 -82.3(3)
C27 Fe2 C31 C32 73.8(3)
C28 Fe2 C31 C32 37.4(6)
C34 Fe2 C31 C32 -82.5(3)
C33 Fe2 C31 C32 -37.9(3)
C29 Fe2 C31 C32 -165.1(4)
C30 Fe2 C31 C32 -119.5(4)
C26 Fe2 C31 C32 116.4(3)
C25 Fe2 C31 C32 158.2(3)
C30 C31 C32 C33 -0.6(5)
Fe2 C31 C32 C33 60.0(3)
C30 C31 C32 Fe2 -60.6(3)
C27 Fe2 C32 C31 -124.8(3)
C28 Fe2 C32 C31 -166.6(2)
C34 Fe2 C32 C31 79.9(3)
C33 Fe2 C32 C31 119.3(4)
C29 Fe2 C32 C31 161.2(4)
C30 Fe2 C32 C31 36.7(3)
C26 Fe2 C32 C31 -82.1(3)
C25 Fe2 C32 C31 -50.9(5)
C27 Fe2 C32 C33 115.9(3)
C28 Fe2 C32 C33 74.2(3)
C34 Fe2 C32 C33 -39.4(3)
C31 Fe2 C32 C33 -119.3(4)
C29 Fe2 C32 C33 41.9(6)
C30 Fe2 C32 C33 -82.6(3)
C26 Fe2 C32 C33 158.6(3)
C25 Fe2 C32 C33 -170.2(3)
C31 C30 C34 C33 -0.9(4)
Fe2 C30 C34 C33 -60.0(2)
C31 C30 C34 Fe2 59.1(2)
C27 Fe2 C34 C30 -161.7(3)
C32 Fe2 C34 C30 -79.3(3)
C28 Fe2 C34 C30 162.4(2)
C33 Fe2 C34 C30 -118.2(4)
C31 Fe2 C34 C30 -36.2(2)
C29 Fe2 C34 C30 119.7(2)
C26 Fe2 C34 C30 43.2(6)
C25 Fe2 C34 C30 78.6(3)
C27 Fe2 C34 C33 -43.5(5)
C32 Fe2 C34 C33 38.9(3)
C28 Fe2 C34 C33 -79.4(3)
C31 Fe2 C34 C33 82.0(3)
C29 Fe2 C34 C33 -122.1(3)
C30 Fe2 C34 C33 118.2(4)
C26 Fe2 C34 C33 161.4(5)
C25 Fe2 C34 C33 -163.1(3)
C31 C32 C33 C34 0.0(4)
Fe2 C32 C33 C34 60.4(3)
C31 C32 C33 Fe2 -60.3(3)
C30 C34 C33 C32 0.5(4)
Fe2 C34 C33 C32 -60.3(3)
C30 C34 C33 Fe2 60.8(2)
C27 Fe2 C33 C32 -81.9(3)
C28 Fe2 C33 C32 -124.6(3)
C34 Fe2 C33 C32 116.7(4)
C31 Fe2 C33 C32 37.0(2)
C29 Fe2 C33 C32 -165.3(2)
C30 Fe2 C33 C32 79.2(3)
C26 Fe2 C33 C32 -49.3(5)
C25 Fe2 C33 C32 167.0(4)
C27 Fe2 C33 C34 161.4(3)
C32 Fe2 C33 C34 -116.7(4)
C28 Fe2 C33 C34 118.7(3)
C31 Fe2 C33 C34 -79.7(3)
C29 Fe2 C33 C34 78.0(3)
C30 Fe2 C33 C34 -37.5(2)
C26 Fe2 C33 C34 -166.0(3)
C25 Fe2 C33 C34 50.3(6)
